data_4350582
loop_
_publ_author_name
'Ohi, Hiromi'
'Tachi, Yoshimitsu'
'Itoh, Shinobu'

_publ_section_title
;
 Modeling the mononuclear, dinuclear, and trinuclear copper(I) reaction
 centers of copper proteins using pyridylalkylamine ligands connected to
 1,3,5-triethylbenzene spacer.
;
_journal_issue 26
_journal_name_full 'Inorganic chemistry'
_journal_page_first 10825
_journal_page_last 10835
_journal_paper_doi 10.1021/ic061509j
_journal_volume 45
_journal_year 2006
_chemical_formula_moiety 'C58 H66 Cu F3 N6 O3 S '
_chemical_formula_sum 'C58 H66 Cu F3 N6 O3 S'
_chemical_formula_weight 1047.80
_space_group_IT_number 15
_space_group_name_Hall '-C 2yc'
_space_group_name_H-M_alt 'C 1 2/c 1'
_symmetry_cell_setting monoclinic
_symmetry_Int_Tables_number 15
_symmetry_space_group_name_Hall '-C 2yc'
_symmetry_space_group_name_H-M 'C 1 2/c 1'
_cell_angle_alpha 90.0000
_cell_angle_beta 90.454(4)
_cell_angle_gamma 90.0000
_cell_formula_units_Z 8
_cell_length_a 21.6998(16)
_cell_length_b 12.9667(10)
_cell_length_c 39.095(3)
_cell_measurement_reflns_used 8145
_cell_measurement_temperature 153.1
_cell_measurement_theta_max 27.5
_cell_measurement_theta_min 4.1
_cell_volume 11000.0(14)
_computing_cell_refinement CrystalClear
_computing_data_collection CrystalClear
_computing_data_reduction CrystalStructure
_computing_molecular_graphics ORTEP3
_computing_publication_material 'CrystalStructure 3.7.0'
_computing_structure_refinement CRYSTALS
_computing_structure_solution SIR92
_diffrn_detector_area_resol_mean 7.31
_diffrn_measured_fraction_theta_full 0.978
_diffrn_measured_fraction_theta_max 0.978
_diffrn_measurement_device_type 'Rigaku Mercury'
_diffrn_measurement_method \w
_diffrn_radiation_type 'Mo K\a'
_diffrn_radiation_wavelength 0.71070
_diffrn_reflns_av_R_equivalents 0.109
_diffrn_reflns_limit_h_max 20
_diffrn_reflns_limit_h_min -28
_diffrn_reflns_limit_k_max 16
_diffrn_reflns_limit_k_min -15
_diffrn_reflns_limit_l_max 50
_diffrn_reflns_limit_l_min -50
_diffrn_reflns_number 40494
_diffrn_reflns_theta_full 27.48
_diffrn_reflns_theta_max 27.48
_exptl_absorpt_coefficient_mu 0.494
_exptl_absorpt_correction_T_max 0.966
_exptl_absorpt_correction_T_min 0.916
_exptl_absorpt_correction_type numerical
_exptl_absorpt_process_details
;
    Higashi, T. (1999). Program for Absorption Correction.
    Rigaku Corporation, Tokyo, Japan.
;
_exptl_crystal_colour colorless
_exptl_crystal_density_diffrn 1.265
_exptl_crystal_density_method 'not measured'
_exptl_crystal_description prism
_exptl_crystal_F_000 4416.00
_exptl_crystal_size_max 0.21
_exptl_crystal_size_mid 0.16
_exptl_crystal_size_min 0.07
_refine_diff_density_max 1.21
_refine_diff_density_min -0.80
_refine_ls_extinction_method none
_refine_ls_goodness_of_fit_ref 0.992
_refine_ls_hydrogen_treatment refall
_refine_ls_number_parameters 715
_refine_ls_number_reflns 10628
_refine_ls_R_factor_gt 0.0764
_refine_ls_shift/su_max 0.0000
_refine_ls_structure_factor_coef F
_refine_ls_weighting_details 'w = 1/[0.0001Fo^2^ + 1.4000\s(Fo^2^) + 0.5000]'
_refine_ls_weighting_scheme calc
_refine_ls_wR_factor_ref 0.1570
_reflns_number_gt 6598
_reflns_number_total 12342
_reflns_threshold_expression F^2^>2.0\s(F^2^)
_cod_data_source_file ic061509jsi20060810_044412.cif
_cod_data_source_block '__2'
_cod_original_cell_volume 11000.1(14)
_cod_original_formula_sum 'C58 H66 Cu F3 N6 O3 S '
_cod_database_code 4350582

loop_
_symmetry_equiv_pos_site_id
_symmetry_equiv_pos_as_xyz
1 +X,+Y,+Z
2 -X,+Y,1/2-Z
3 -X,-Y,-Z
4 +X,-Y,1/2+Z
5 1/2+X,1/2+Y,+Z
6 1/2-X,1/2+Y,1/2-Z
7 1/2-X,1/2-Y,-Z
8 1/2+X,1/2-Y,1/2+Z

loop_
_atom_site_label
_atom_site_type_symbol
_atom_site_fract_x
_atom_site_fract_y
_atom_site_fract_z
_atom_site_U_iso_or_equiv
_atom_site_adp_type
_atom_site_occupancy
_atom_site_symmetry_multiplicity
_atom_site_calc_flag
_atom_site_refinement_flags
Cu(1) Cu 0.24481(3) 0.23872(6) 0.05769(2) 0.0331(2) Uani 1.00 1 d .
S(1) S 0.42206(9) 0.75604(17) 0.04266(5) 0.0542(5) Uani 1.00 1 d .
F(1) F 0.3220(2) 0.7329(3) 0.07890(12) 0.0771(16) Uani 1.00 1 d .
F(2) F 0.3063(2) 0.7860(4) 0.02816(14) 0.0883(18) Uani 1.00 1 d .
F(3) F 0.3285(2) 0.6300(3) 0.03651(12) 0.0778(17) Uani 1.00 1 d .
O(1) O 0.4305(2) 0.7567(4) 0.00627(13) 0.0580(16) Uani 1.00 1 d .
O(2) O 0.4510(3) 0.6729(7) 0.0610(2) 0.125(3) Uani 1.00 1 d .
O(3) O 0.4259(4) 0.8551(6) 0.0579(2) 0.123(3) Uani 1.00 1 d .
N(1) N 0.3347(2) 0.2746(3) 0.05538(12) 0.0311(12) Uani 1.00 1 d .
N(2) N 0.31158(19) 0.4715(2) 0.15141(11) 0.0209(10) Uani 1.00 1 d .
N(3) N 0.1825(2) 0.3538(3) 0.05264(11) 0.0284(11) Uani 1.00 1 d .
N(4) N 0.08679(18) 0.2209(3) 0.14773(11) 0.0205(10) Uani 1.00 1 d .
N(5) N 0.2103(2) 0.0953(3) 0.05143(11) 0.0285(11) Uani 1.00 1 d .
N(6) N 0.32456(19) 0.0139(3) 0.14918(10) 0.0192(10) Uani 1.00 1 d .
C(1) C 0.3067(2) 0.2289(3) 0.18712(11) 0.0158(10) Uani 1.00 1 d .
C(2) C 0.2770(2) 0.3247(3) 0.18717(11) 0.0169(11) Uani 1.00 1 d .
C(3) C 0.2122(2) 0.3300(3) 0.18695(12) 0.0175(11) Uani 1.00 1 d .
C(4) C 0.1773(2) 0.2396(3) 0.18634(12) 0.0180(11) Uani 1.00 1 d .
C(5) C 0.2069(2) 0.1422(3) 0.18676(12) 0.0170(11) Uani 1.00 1 d .
C(6) C 0.2715(2) 0.1377(3) 0.18675(12) 0.0175(11) Uani 1.00 1 d .
C(7) C 0.3767(2) 0.2224(3) 0.18858(12) 0.0177(11) Uani 1.00 1 d .
C(8) C 0.4010(2) 0.2220(4) 0.22540(14) 0.0275(13) Uani 1.00 1 d .
C(9) C 0.1805(2) 0.4344(3) 0.18966(12) 0.0214(12) Uani 1.00 1 d .
C(10) C 0.1711(2) 0.4644(4) 0.22639(16) 0.0339(15) Uani 1.00 1 d .
C(11) C 0.1681(2) 0.0455(3) 0.18925(12) 0.0207(12) Uani 1.00 1 d .
C(12) C 0.1511(2) 0.0207(4) 0.22622(12) 0.0267(13) Uani 1.00 1 d .
C(13) C 0.3128(2) 0.4245(3) 0.18623(12) 0.0167(11) Uani 1.00 1 d .
C(14) C 0.3466(2) 0.4105(3) 0.12703(12) 0.0230(12) Uani 1.00 1 d .
C(15) C 0.3246(2) 0.4300(4) 0.09051(12) 0.0294(14) Uani 1.00 1 d .
C(16) C 0.3598(2) 0.3629(4) 0.06628(12) 0.0297(14) Uani 1.00 1 d .
C(17) C 0.4208(2) 0.3900(5) 0.05728(13) 0.0374(16) Uani 1.00 1 d .
C(18) C 0.4547(3) 0.3242(6) 0.03772(16) 0.049(2) Uani 1.00 1 d .
C(19) C 0.4298(3) 0.2318(5) 0.02739(16) 0.0446(18) Uani 1.00 1 d .
C(20) C 0.3704(3) 0.2095(5) 0.03667(16) 0.0382(16) Uani 1.00 1 d .
C(21) C 0.3332(2) 0.5794(3) 0.15300(13) 0.0237(12) Uani 1.00 1 d .
C(22) C 0.2824(2) 0.6498(3) 0.16573(13) 0.0253(13) Uani 1.00 1 d .
C(23) C 0.2818(3) 0.6906(4) 0.19766(16) 0.0398(17) Uani 1.00 1 d .
C(24) C 0.2313(4) 0.7506(4) 0.2092(2) 0.055(2) Uani 1.00 1 d .
C(25) C 0.1832(3) 0.7682(5) 0.1873(2) 0.056(2) Uani 1.00 1 d .
C(26) C 0.1843(3) 0.7306(4) 0.1544(2) 0.048(2) Uani 1.00 1 d .
C(27) C 0.2331(2) 0.6703(4) 0.14363(17) 0.0356(15) Uani 1.00 1 d .
C(28) C 0.1070(2) 0.2411(3) 0.18321(12) 0.0182(11) Uani 1.00 1 d .
C(29) C 0.1014(2) 0.3058(3) 0.12430(12) 0.0235(12) Uani 1.00 1 d .
C(30) C 0.1039(2) 0.2684(4) 0.08723(14) 0.0301(14) Uani 1.00 1 d .
C(31) C 0.1238(2) 0.3531(4) 0.06360(12) 0.0291(14) Uani 1.00 1 d .
C(32) C 0.0821(3) 0.4301(5) 0.05444(17) 0.0433(18) Uani 1.00 1 d .
C(33) C 0.1007(3) 0.5107(5) 0.03404(18) 0.052(2) Uani 1.00 1 d .
C(34) C 0.1619(4) 0.5132(5) 0.02365(17) 0.051(2) Uani 1.00 1 d .
C(35) C 0.2004(3) 0.4342(4) 0.03297(16) 0.0396(17) Uani 1.00 1 d .
C(36) C 0.0207(2) 0.1929(4) 0.14721(13) 0.0262(13) Uani 1.00 1 d .
C(37) C 0.0140(2) 0.0800(4) 0.15519(14) 0.0296(14) Uani 1.00 1 d .
C(38) C -0.0045(2) 0.0443(5) 0.18694(17) 0.0367(16) Uani 1.00 1 d .
C(39) C -0.0047(2) -0.0607(6) 0.1941(2) 0.054(2) Uani 1.00 1 d .
C(40) C 0.0137(2) -0.1316(5) 0.1691(2) 0.057(2) Uani 1.00 1 d .
C(41) C 0.0311(3) -0.0965(5) 0.1374(2) 0.048(2) Uani 1.00 1 d .
C(42) C 0.0304(2) 0.0073(5) 0.13042(19) 0.0407(17) Uani 1.00 1 d .
C(43) C 0.3051(2) 0.0352(3) 0.18416(12) 0.0199(11) Uani 1.00 1 d .
C(44) C 0.2726(2) -0.0053(4) 0.12581(12) 0.0273(13) Uani 1.00 1 d .
C(45) C 0.2880(2) 0.0177(4) 0.08882(14) 0.0322(15) Uani 1.00 1 d .
C(46) C 0.2316(2) 0.0099(4) 0.06624(14) 0.0333(15) Uani 1.00 1 d .
C(47) C 0.2008(3) -0.0839(5) 0.06278(17) 0.0430(18) Uani 1.00 1 d .
C(48) C 0.1486(3) -0.0905(5) 0.04268(18) 0.049(2) Uani 1.00 1 d .
C(49) C 0.1281(3) -0.0036(6) 0.02620(18) 0.051(2) Uani 1.00 1 d .
C(50) C 0.1594(2) 0.0877(5) 0.03171(14) 0.0378(16) Uani 1.00 1 d .
C(51) C 0.3707(2) -0.0692(3) 0.14859(14) 0.0281(13) Uani 1.00 1 d .
C(52) C 0.4337(2) -0.0268(4) 0.15736(16) 0.0305(14) Uani 1.00 1 d .
C(53) C 0.4597(2) -0.0366(4) 0.18969(17) 0.0352(15) Uani 1.00 1 d .
C(54) C 0.5143(2) 0.0120(5) 0.1982(2) 0.0458(19) Uani 1.00 1 d .
C(55) C 0.5438(2) 0.0708(5) 0.1740(2) 0.051(2) Uani 1.00 1 d .
C(56) C 0.5199(2) 0.0793(5) 0.1416(2) 0.052(2) Uani 1.00 1 d .
C(57) C 0.4643(2) 0.0309(4) 0.13337(19) 0.0417(17) Uani 1.00 1 d .
C(58) C 0.3413(3) 0.7258(5) 0.04707(17) 0.0471(19) Uani 1.00 1 d .
H(1) H 0.3894 0.1610 0.1774 0.021 Uiso 1.00 1 c R
H(2) H 0.3934 0.2804 0.1771 0.021 Uiso 1.00 1 c R
H(3) H 0.4083 0.2907 0.2328 0.033 Uiso 1.00 1 c R
H(4) H 0.4384 0.1839 0.2266 0.033 Uiso 1.00 1 c R
H(5) H 0.3713 0.1906 0.2397 0.033 Uiso 1.00 1 c R
H(6) H 0.2054 0.4849 0.1789 0.026 Uiso 1.00 1 c R
H(7) H 0.1415 0.4313 0.1785 0.026 Uiso 1.00 1 c R
H(8) H 0.1323 0.4396 0.2339 0.041 Uiso 1.00 1 c R
H(9) H 0.1723 0.5374 0.2285 0.041 Uiso 1.00 1 c R
H(10) H 0.2030 0.4349 0.2400 0.041 Uiso 1.00 1 c R
H(11) H 0.1312 0.0551 0.1764 0.025 Uiso 1.00 1 c R
H(12) H 0.1906 -0.0108 0.1800 0.025 Uiso 1.00 1 c R
H(13) H 0.1820 -0.0223 0.2360 0.032 Uiso 1.00 1 c R
H(14) H 0.1125 -0.0137 0.2268 0.032 Uiso 1.00 1 c R
H(15) H 0.1487 0.0831 0.2389 0.032 Uiso 1.00 1 c R
H(16) H 0.3544 0.4115 0.1926 0.020 Uiso 1.00 1 c R
H(17) H 0.2950 0.4714 0.2020 0.020 Uiso 1.00 1 c R
H(18) H 0.3891 0.4275 0.1290 0.028 Uiso 1.00 1 c R
H(19) H 0.3410 0.3395 0.1321 0.028 Uiso 1.00 1 c R
H(20) H 0.2818 0.4155 0.0886 0.035 Uiso 1.00 1 c R
H(21) H 0.3318 0.5002 0.0849 0.035 Uiso 1.00 1 c R
H(22) H 0.4375 0.4541 0.0647 0.045 Uiso 1.00 1 c R
H(23) H 0.4956 0.3420 0.0315 0.059 Uiso 1.00 1 c R
H(24) H 0.4528 0.1848 0.0140 0.054 Uiso 1.00 1 c R
H(25) H 0.3527 0.1457 0.0298 0.046 Uiso 1.00 1 c R
H(26) H 0.3676 0.5840 0.1681 0.028 Uiso 1.00 1 c R
H(27) H 0.3450 0.6007 0.1308 0.029 Uiso 1.00 1 c R
H(28) H 0.3157 0.6791 0.2126 0.048 Uiso 1.00 1 c R
H(29) H 0.2308 0.7787 0.2316 0.067 Uiso 1.00 1 c R
H(30) H 0.1485 0.8066 0.1948 0.068 Uiso 1.00 1 c R
H(31) H 0.1515 0.7461 0.1390 0.058 Uiso 1.00 1 c R
H(32) H 0.2329 0.6428 0.1211 0.043 Uiso 1.00 1 c R
H(33) H 0.0926 0.3071 0.1900 0.022 Uiso 1.00 1 c R
H(34) H 0.0902 0.1900 0.1978 0.022 Uiso 1.00 1 c R
H(35) H 0.0705 0.3574 0.1259 0.028 Uiso 1.00 1 c R
H(36) H 0.1402 0.3345 0.1305 0.028 Uiso 1.00 1 c R
H(37) H 0.1329 0.2135 0.0859 0.036 Uiso 1.00 1 c R
H(38) H 0.0644 0.2441 0.0804 0.036 Uiso 1.00 1 c R
H(39) H 0.0407 0.4270 0.0622 0.052 Uiso 1.00 1 c R
H(40) H 0.0725 0.5632 0.0276 0.062 Uiso 1.00 1 c R
H(41) H 0.1761 0.5683 0.0098 0.061 Uiso 1.00 1 c R
H(42) H 0.2420 0.4359 0.0256 0.048 Uiso 1.00 1 c R
H(43) H -0.0005 0.2324 0.1639 0.031 Uiso 1.00 1 c R
H(44) H 0.0038 0.2071 0.1252 0.031 Uiso 1.00 1 c R
H(45) H -0.0173 0.0928 0.2036 0.044 Uiso 1.00 1 c R
H(46) H -0.0167 -0.0838 0.2161 0.065 Uiso 1.00 1 c R
H(47) H 0.0139 -0.2032 0.1741 0.068 Uiso 1.00 1 c R
H(48) H 0.0435 -0.1446 0.1206 0.057 Uiso 1.00 1 c R
H(49) H 0.0413 0.0306 0.1082 0.049 Uiso 1.00 1 c R
H(50) H 0.2783 -0.0186 0.1913 0.024 Uiso 1.00 1 c R
H(51) H 0.3404 0.0367 0.1987 0.024 Uiso 1.00 1 c R
H(52) H 0.2605 -0.0755 0.1277 0.033 Uiso 1.00 1 c R
H(53) H 0.2392 0.0378 0.1323 0.033 Uiso 1.00 1 c R
H(54) H 0.3045 0.0854 0.0872 0.039 Uiso 1.00 1 c R
H(55) H 0.3179 -0.0308 0.0814 0.039 Uiso 1.00 1 c R
H(56) H 0.2158 -0.1431 0.0745 0.052 Uiso 1.00 1 c R
H(57) H 0.1274 -0.1542 0.0403 0.059 Uiso 1.00 1 c R
H(58) H 0.0931 -0.0061 0.0115 0.061 Uiso 1.00 1 c R
H(59) H 0.1447 0.1482 0.0207 0.045 Uiso 1.00 1 c R
H(60) H 0.3599 -0.1203 0.1649 0.034 Uiso 1.00 1 c R
H(61) H 0.3716 -0.0993 0.1264 0.034 Uiso 1.00 1 c R
H(62) H 0.4394 -0.0781 0.2061 0.042 Uiso 1.00 1 c R
H(63) H 0.5312 0.0053 0.2206 0.055 Uiso 1.00 1 c R
H(64) H 0.5811 0.1053 0.1798 0.061 Uiso 1.00 1 c R
H(65) H 0.5412 0.1181 0.1247 0.062 Uiso 1.00 1 c R
H(66) H 0.4473 0.0376 0.1110 0.050 Uiso 1.00 1 c R

loop_
_atom_site_aniso_label
_atom_site_aniso_U_11
_atom_site_aniso_U_22
_atom_site_aniso_U_33
_atom_site_aniso_U_12
_atom_site_aniso_U_13
_atom_site_aniso_U_23
Cu(1) 0.0382(4) 0.0367(4) 0.0244(3) -0.0006(3) 0.0033(2) 0.0041(2)
S(1) 0.0482(10) 0.0713(13) 0.0432(10) -0.0015(9) -0.0042(8) -0.0169(9)
F(1) 0.107(4) 0.073(3) 0.052(2) 0.004(2) 0.043(2) 0.014(2)
F(2) 0.055(2) 0.102(3) 0.109(4) 0.024(2) 0.020(2) 0.064(3)
F(3) 0.100(3) 0.059(2) 0.074(3) -0.033(2) 0.014(2) 0.004(2)
O(1) 0.041(2) 0.079(3) 0.054(3) -0.007(2) 0.021(2) -0.018(2)
O(2) 0.094(5) 0.158(8) 0.124(6) 0.030(5) -0.049(5) 0.030(6)
O(3) 0.147(7) 0.110(5) 0.113(6) -0.064(5) 0.039(5) -0.071(5)
N(1) 0.038(2) 0.035(2) 0.021(2) 0.009(2) 0.0073(19) -0.004(2)
N(2) 0.024(2) 0.0139(19) 0.025(2) 0.0014(16) 0.0096(17) 0.0052(16)
N(3) 0.039(2) 0.028(2) 0.018(2) -0.003(2) 0.0019(19) 0.0068(18)
N(4) 0.0132(18) 0.021(2) 0.027(2) -0.0035(16) -0.0024(16) 0.0032(17)
N(5) 0.040(2) 0.023(2) 0.023(2) 0.011(2) -0.0002(19) -0.0071(18)
N(6) 0.0199(19) 0.0165(19) 0.021(2) 0.0032(16) -0.0001(16) -0.0003(16)
C(1) 0.019(2) 0.015(2) 0.013(2) 0.0012(18) 0.0032(17) 0.0013(17)
C(2) 0.016(2) 0.024(2) 0.011(2) -0.0010(18) 0.0058(17) 0.0001(18)
C(3) 0.020(2) 0.018(2) 0.014(2) 0.0017(18) -0.0012(18) 0.0026(18)
C(4) 0.019(2) 0.018(2) 0.017(2) -0.0017(18) 0.0037(18) -0.0017(18)
C(5) 0.021(2) 0.015(2) 0.015(2) 0.0009(18) 0.0031(18) 0.0021(18)
C(6) 0.019(2) 0.012(2) 0.021(2) -0.0052(17) -0.0020(18) 0.0018(18)
C(7) 0.016(2) 0.016(2) 0.022(2) -0.0024(17) 0.0017(18) 0.0024(18)
C(8) 0.024(2) 0.021(2) 0.038(3) -0.002(2) -0.003(2) 0.004(2)
C(9) 0.021(2) 0.019(2) 0.025(2) 0.0032(19) 0.003(2) -0.002(2)
C(10) 0.025(2) 0.030(2) 0.046(3) 0.008(2) 0.004(2) -0.018(2)
C(11) 0.020(2) 0.014(2) 0.028(2) -0.0022(18) -0.004(2) 0.001(2)
C(12) 0.029(2) 0.027(2) 0.024(2) -0.007(2) 0.004(2) 0.007(2)
C(13) 0.015(2) 0.020(2) 0.016(2) 0.0008(18) 0.0066(17) -0.0003(18)
C(14) 0.023(2) 0.021(2) 0.025(2) 0.002(2) 0.004(2) 0.002(2)
C(15) 0.032(2) 0.034(2) 0.022(2) 0.006(2) 0.011(2) 0.003(2)
C(16) 0.031(2) 0.041(3) 0.017(2) 0.006(2) 0.003(2) 0.004(2)
C(17) 0.039(3) 0.057(4) 0.017(2) -0.009(2) 0.010(2) -0.004(2)
C(18) 0.034(3) 0.083(5) 0.030(3) 0.003(3) 0.010(2) -0.002(3)
C(19) 0.049(3) 0.064(4) 0.021(2) 0.012(3) 0.009(2) -0.007(2)
C(20) 0.045(3) 0.039(3) 0.031(3) 0.009(2) -0.002(2) -0.003(2)
C(21) 0.021(2) 0.021(2) 0.029(2) 0.001(2) 0.008(2) 0.003(2)
C(22) 0.031(2) 0.010(2) 0.036(2) -0.0032(19) 0.015(2) 0.004(2)
C(23) 0.062(4) 0.019(2) 0.038(3) -0.007(2) 0.009(3) -0.006(2)
C(24) 0.079(5) 0.015(2) 0.072(5) -0.007(3) 0.041(4) -0.015(3)
C(25) 0.046(4) 0.028(3) 0.095(6) 0.002(3) 0.033(4) 0.003(3)
C(26) 0.032(3) 0.029(3) 0.083(5) 0.007(2) 0.010(3) 0.018(3)
C(27) 0.028(2) 0.035(3) 0.044(3) 0.001(2) 0.016(2) 0.003(2)
C(28) 0.019(2) 0.017(2) 0.019(2) -0.0014(18) 0.0055(18) -0.0016(18)
C(29) 0.038(2) 0.013(2) 0.020(2) 0.003(2) -0.003(2) 0.0055(19)
C(30) 0.031(2) 0.031(2) 0.028(2) -0.006(2) 0.003(2) 0.003(2)
C(31) 0.041(3) 0.031(2) 0.015(2) -0.002(2) -0.003(2) -0.000(2)
C(32) 0.047(3) 0.046(3) 0.037(3) 0.012(3) -0.002(2) 0.006(3)
C(33) 0.072(5) 0.043(3) 0.040(3) 0.014(3) 0.000(3) 0.018(3)
C(34) 0.083(5) 0.034(3) 0.036(3) -0.010(3) -0.001(3) 0.017(2)
C(35) 0.051(3) 0.037(3) 0.031(3) -0.005(2) 0.006(2) 0.007(2)
C(36) 0.022(2) 0.033(2) 0.024(2) 0.001(2) -0.005(2) 0.000(2)
C(37) 0.013(2) 0.039(3) 0.037(3) -0.008(2) -0.004(2) 0.002(2)
C(38) 0.018(2) 0.046(3) 0.046(3) -0.009(2) 0.001(2) 0.005(2)
C(39) 0.022(2) 0.069(5) 0.071(5) -0.023(3) -0.008(3) 0.043(4)
C(40) 0.027(3) 0.028(3) 0.115(7) -0.006(2) -0.016(3) 0.004(4)
C(41) 0.036(3) 0.036(3) 0.071(5) -0.007(2) -0.008(3) -0.008(3)
C(42) 0.028(2) 0.041(3) 0.053(4) -0.007(2) 0.001(2) -0.003(3)
C(43) 0.019(2) 0.018(2) 0.023(2) 0.0012(18) -0.0039(19) -0.0014(19)
C(44) 0.027(2) 0.032(2) 0.023(2) -0.001(2) 0.001(2) -0.003(2)
C(45) 0.032(2) 0.031(2) 0.033(3) 0.004(2) 0.003(2) 0.003(2)
C(46) 0.041(3) 0.034(3) 0.025(2) 0.007(2) 0.004(2) -0.005(2)
C(47) 0.051(3) 0.037(3) 0.040(3) 0.003(3) -0.006(3) -0.006(2)
C(48) 0.050(4) 0.053(4) 0.044(3) -0.016(3) -0.006(3) -0.016(3)
C(49) 0.046(3) 0.063(4) 0.042(3) 0.002(3) -0.022(3) -0.011(3)
C(50) 0.043(3) 0.046(3) 0.024(2) 0.006(2) 0.002(2) -0.002(2)
C(51) 0.028(2) 0.017(2) 0.039(3) 0.007(2) 0.000(2) -0.004(2)
C(52) 0.026(2) 0.023(2) 0.043(3) 0.009(2) 0.007(2) -0.007(2)
C(53) 0.018(2) 0.036(3) 0.052(3) 0.012(2) 0.008(2) 0.000(2)
C(54) 0.025(3) 0.047(3) 0.065(4) 0.007(2) -0.006(3) -0.010(3)
C(55) 0.024(3) 0.043(3) 0.086(5) 0.004(2) -0.002(3) -0.012(3)
C(56) 0.030(3) 0.033(3) 0.091(6) 0.000(2) 0.025(3) -0.002(3)
C(57) 0.035(3) 0.035(3) 0.056(4) 0.009(2) 0.010(2) 0.007(3)
C(58) 0.063(4) 0.046(3) 0.033(3) 0.010(3) 0.016(3) 0.020(3)

loop_
_atom_type_symbol
_atom_type_description
_atom_type_scat_dispersion_real
_atom_type_scat_dispersion_imag
_atom_type_scat_source
C C 0.003 0.002
;
International Tables for Crystallography
(1992, Vol. C, Tables 4.2.6.8 and 6.1.1.4)
;
H H 0.000 0.000
;
International Tables for Crystallography
(1992, Vol. C, Table 6.1.1.4)
;
Cu Cu 0.320 1.265
;
International Tables for Crystallography
(1992, Vol. C, Tables 4.2.6.8 and 6.1.1.4)
;
F F 0.017 0.010
;
International Tables for Crystallography
(1992, Vol. C, Tables 4.2.6.8 and 6.1.1.4)
;
N N 0.006 0.003
;
International Tables for Crystallography
(1992, Vol. C, Tables 4.2.6.8 and 6.1.1.4)
;
O O 0.011 0.006
;
International Tables for Crystallography
(1992, Vol. C, Tables 4.2.6.8 and 6.1.1.4)
;
S S 0.125 0.123
;
International Tables for Crystallography
(1992, Vol. C, Tables 4.2.6.8 and 6.1.1.4)
;

loop_
_geom_angle_atom_site_label_1
_geom_angle_atom_site_label_2
_geom_angle_atom_site_label_3
_geom_angle
N(1) Cu(1) N(3) 118.28(19)
N(1) Cu(1) N(5) 124.6(2)
N(3) Cu(1) N(5) 114.88(19)
O(1) S(1) O(2) 116.1(4)
O(1) S(1) O(3) 113.8(4)
O(1) S(1) C(58) 103.1(3)
O(2) S(1) O(3) 116.4(5)
O(2) S(1) C(58) 102.2(4)
O(3) S(1) C(58) 102.2(4)
Cu(1) N(1) C(16) 125.3(3)
Cu(1) N(1) C(20) 115.9(4)
C(16) N(1) C(20) 118.0(5)
C(13) N(2) C(14) 111.7(3)
C(13) N(2) C(21) 110.2(3)
C(14) N(2) C(21) 112.0(3)
Cu(1) N(3) C(31) 126.7(3)
Cu(1) N(3) C(35) 115.5(4)
C(31) N(3) C(35) 117.4(5)
C(28) N(4) C(29) 112.9(3)
C(28) N(4) C(36) 109.7(3)
C(29) N(4) C(36) 112.9(4)
Cu(1) N(5) C(46) 125.9(4)
Cu(1) N(5) C(50) 116.0(3)
C(46) N(5) C(50) 118.0(5)
C(43) N(6) C(44) 112.8(3)
C(43) N(6) C(51) 110.8(3)
C(44) N(6) C(51) 112.7(4)
C(2) C(1) C(6) 119.7(4)
C(2) C(1) C(7) 120.6(4)
C(6) C(1) C(7) 119.7(4)
C(1) C(2) C(3) 120.3(4)
C(1) C(2) C(13) 121.5(4)
C(3) C(2) C(13) 118.2(4)
C(2) C(3) C(4) 120.0(4)
C(2) C(3) C(9) 119.7(4)
C(4) C(3) C(9) 120.2(4)
C(3) C(4) C(5) 120.2(4)
C(3) C(4) C(28) 122.1(4)
C(5) C(4) C(28) 117.7(4)
C(4) C(5) C(6) 119.3(4)
C(4) C(5) C(11) 119.1(4)
C(6) C(5) C(11) 121.4(4)
C(1) C(6) C(5) 120.5(4)
C(1) C(6) C(43) 118.4(4)
C(5) C(6) C(43) 121.0(4)
C(1) C(7) C(8) 111.9(3)
C(3) C(9) C(10) 111.2(4)
C(5) C(11) C(12) 111.9(4)
N(2) C(13) C(2) 111.5(3)
N(2) C(14) C(15) 111.2(4)
C(14) C(15) C(16) 109.8(4)
N(1) C(16) C(15) 119.3(4)
N(1) C(16) C(17) 120.9(5)
C(15) C(16) C(17) 119.6(5)
C(16) C(17) C(18) 119.5(6)
C(17) C(18) C(19) 119.8(6)
C(18) C(19) C(20) 118.4(6)
N(1) C(20) C(19) 123.4(6)
N(2) C(21) C(22) 110.7(4)
C(21) C(22) C(23) 123.3(5)
C(21) C(22) C(27) 117.8(4)
C(23) C(22) C(27) 118.9(5)
C(22) C(23) C(24) 121.3(6)
C(23) C(24) C(25) 118.8(7)
C(24) C(25) C(26) 120.5(7)
C(25) C(26) C(27) 120.2(6)
C(22) C(27) C(26) 120.2(6)
N(4) C(28) C(4) 111.2(3)
N(4) C(29) C(30) 111.2(4)
C(29) C(30) C(31) 111.3(4)
N(3) C(31) C(30) 118.5(4)
N(3) C(31) C(32) 121.9(5)
C(30) C(31) C(32) 119.5(5)
C(31) C(32) C(33) 119.9(6)
C(32) C(33) C(34) 118.2(6)
C(33) C(34) C(35) 119.1(6)
N(3) C(35) C(34) 123.4(6)
N(4) C(36) C(37) 109.3(4)
C(36) C(37) C(38) 122.6(5)
C(36) C(37) C(42) 119.1(5)
C(38) C(37) C(42) 118.1(5)
C(37) C(38) C(39) 120.5(6)
C(38) C(39) C(40) 120.1(7)
C(39) C(40) C(41) 119.5(6)
C(40) C(41) C(42) 120.1(6)
C(37) C(42) C(41) 121.6(6)
N(6) C(43) C(6) 111.7(3)
N(6) C(44) C(45) 112.6(4)
C(44) C(45) C(46) 111.1(4)
N(5) C(46) C(45) 118.5(5)
N(5) C(46) C(47) 121.3(5)
C(45) C(46) C(47) 120.2(5)
C(46) C(47) C(48) 120.1(6)
C(47) C(48) C(49) 118.7(6)
C(48) C(49) C(50) 118.2(6)
N(5) C(50) C(49) 123.6(6)
N(6) C(51) C(52) 110.1(4)
C(51) C(52) C(53) 122.4(5)
C(51) C(52) C(57) 119.0(5)
C(53) C(52) C(57) 118.4(5)
C(52) C(53) C(54) 121.4(5)
C(53) C(54) C(55) 119.3(6)
C(54) C(55) C(56) 120.3(6)
C(55) C(56) C(57) 119.8(7)
C(52) C(57) C(56) 120.7(6)
S(1) C(58) F(1) 112.9(5)
S(1) C(58) F(2) 112.0(5)
S(1) C(58) F(3) 111.8(5)
F(1) C(58) F(2) 107.7(6)
F(1) C(58) F(3) 106.8(5)
F(2) C(58) F(3) 105.1(5)
C(1) C(7) H(1) 108.8
C(1) C(7) H(2) 108.9
C(8) C(7) H(1) 109.3
C(8) C(7) H(2) 108.5
H(1) C(7) H(2) 109.5
C(7) C(8) H(3) 109.9
C(7) C(8) H(4) 109.6
C(7) C(8) H(5) 108.9
H(3) C(8) H(4) 109.5
H(3) C(8) H(5) 109.5
H(4) C(8) H(5) 109.5
C(3) C(9) H(6) 108.8
C(3) C(9) H(7) 109.3
C(10) C(9) H(6) 109.1
C(10) C(9) H(7) 109.0
H(6) C(9) H(7) 109.5
C(9) C(10) H(8) 109.5
C(9) C(10) H(9) 109.8
C(9) C(10) H(10) 109.1
H(8) C(10) H(9) 109.5
H(8) C(10) H(10) 109.5
H(9) C(10) H(10) 109.5
C(5) C(11) H(11) 108.9
C(5) C(11) H(12) 109.0
C(12) C(11) H(11) 108.6
C(12) C(11) H(12) 109.0
H(11) C(11) H(12) 109.5
C(11) C(12) H(13) 109.2
C(11) C(12) H(14) 110.0
C(11) C(12) H(15) 109.2
H(13) C(12) H(14) 109.5
H(13) C(12) H(15) 109.5
H(14) C(12) H(15) 109.5
N(2) C(13) H(16) 108.7
N(2) C(13) H(17) 109.0
C(2) C(13) H(16) 109.3
C(2) C(13) H(17) 108.8
H(16) C(13) H(17) 109.5
N(2) C(14) H(18) 109.4
N(2) C(14) H(19) 108.7
C(15) C(14) H(18) 109.5
C(15) C(14) H(19) 108.5
H(18) C(14) H(19) 109.5
C(14) C(15) H(20) 109.9
C(14) C(15) H(21) 108.9
C(16) C(15) H(20) 109.8
C(16) C(15) H(21) 109.0
H(20) C(15) H(21) 109.5
C(16) C(17) H(22) 119.7
C(18) C(17) H(22) 120.8
C(17) C(18) H(23) 120.0
C(19) C(18) H(23) 120.3
C(18) C(19) H(24) 120.9
C(20) C(19) H(24) 120.7
N(1) C(20) H(25) 117.5
C(19) C(20) H(25) 119.1
N(2) C(21) H(26) 109.4
N(2) C(21) H(27) 109.0
C(22) C(21) H(26) 109.1
C(22) C(21) H(27) 109.1
H(26) C(21) H(27) 109.5
C(22) C(23) H(28) 119.5
C(24) C(23) H(28) 119.2
C(23) C(24) H(29) 121.2
C(25) C(24) H(29) 120.0
C(24) C(25) H(30) 120.0
C(26) C(25) H(30) 119.5
C(25) C(26) H(31) 119.9
C(27) C(26) H(31) 119.9
C(22) C(27) H(32) 120.1
C(26) C(27) H(32) 119.7
N(4) C(28) H(33) 108.9
N(4) C(28) H(34) 109.2
C(4) C(28) H(33) 108.6
C(4) C(28) H(34) 109.4
H(33) C(28) H(34) 109.5
N(4) C(29) H(35) 109.3
N(4) C(29) H(36) 109.3
C(30) C(29) H(35) 108.5
C(30) C(29) H(36) 109.1
H(35) C(29) H(36) 109.5
C(29) C(30) H(37) 108.6
C(29) C(30) H(38) 109.3
C(31) C(30) H(37) 108.7
C(31) C(30) H(38) 109.5
H(37) C(30) H(38) 109.5
C(31) C(32) H(39) 120.1
C(33) C(32) H(39) 120.0
C(32) C(33) H(40) 120.4
C(34) C(33) H(40) 121.4
C(33) C(34) H(41) 120.0
C(35) C(34) H(41) 120.9
N(3) C(35) H(42) 117.8
C(34) C(35) H(42) 118.8
N(4) C(36) H(43) 109.4
N(4) C(36) H(44) 109.3
C(37) C(36) H(43) 109.5
C(37) C(36) H(44) 109.8
H(43) C(36) H(44) 109.5
C(37) C(38) H(45) 118.8
C(39) C(38) H(45) 120.7
C(38) C(39) H(46) 119.4
C(40) C(39) H(46) 120.5
C(39) C(40) H(47) 120.0
C(41) C(40) H(47) 120.5
C(40) C(41) H(48) 119.3
C(42) C(41) H(48) 120.6
C(37) C(42) H(49) 118.9
C(41) C(42) H(49) 119.5
N(6) C(43) H(50) 108.4
N(6) C(43) H(51) 108.9
C(6) C(43) H(50) 109.2
C(6) C(43) H(51) 109.1
H(50) C(43) H(51) 109.5
N(6) C(44) H(52) 108.9
N(6) C(44) H(53) 108.6
C(45) C(44) H(52) 109.1
C(45) C(44) H(53) 108.2
H(52) C(44) H(53) 109.5
C(44) C(45) H(54) 109.3
C(44) C(45) H(55) 108.5
C(46) C(45) H(54) 109.2
C(46) C(45) H(55) 109.3
H(54) C(45) H(55) 109.5
C(46) C(47) H(56) 119.7
C(48) C(47) H(56) 120.2
C(47) C(48) H(57) 120.5
C(49) C(48) H(57) 120.8
C(48) C(49) H(58) 120.8
C(50) C(49) H(58) 121.0
N(5) C(50) H(59) 118.2
C(49) C(50) H(59) 118.2
N(6) C(51) H(60) 109.1
N(6) C(51) H(61) 109.4
C(52) C(51) H(60) 109.3
C(52) C(51) H(61) 109.4
H(60) C(51) H(61) 109.5
C(52) C(53) H(62) 118.7
C(54) C(53) H(62) 119.9
C(53) C(54) H(63) 120.4
C(55) C(54) H(63) 120.3
C(54) C(55) H(64) 119.8
C(56) C(55) H(64) 119.9
C(55) C(56) H(65) 120.0
C(57) C(56) H(65) 120.2
C(52) C(57) H(66) 119.3
C(56) C(57) H(66) 120.0

loop_
_geom_bond_atom_site_label_1
_geom_bond_atom_site_label_2
_geom_bond_distance
Cu(1) N(1) 2.008(5)
Cu(1) N(3) 2.022(4)
Cu(1) N(5) 2.019(4)
S(1) O(1) 1.436(5)
S(1) O(2) 1.436(9)
S(1) O(3) 1.418(8)
S(1) C(58) 1.806(8)
F(1) C(58) 1.319(8)
F(2) C(58) 1.313(9)
F(3) C(58) 1.337(8)
N(1) C(16) 1.336(7)
N(1) C(20) 1.362(8)
N(2) C(13) 1.492(6)
N(2) C(14) 1.457(6)
N(2) C(21) 1.476(6)
N(3) C(31) 1.347(7)
N(3) C(35) 1.354(7)
N(4) C(28) 1.475(6)
N(4) C(29) 1.469(6)
N(4) C(36) 1.480(6)
N(5) C(46) 1.331(7)
N(5) C(50) 1.345(7)
N(6) C(43) 1.461(6)
N(6) C(44) 1.468(6)
N(6) C(51) 1.472(6)
C(1) C(2) 1.399(6)
C(1) C(6) 1.408(6)
C(1) C(7) 1.521(6)
C(2) C(3) 1.408(6)
C(2) C(13) 1.510(6)
C(3) C(4) 1.396(6)
C(3) C(9) 1.524(6)
C(4) C(5) 1.416(6)
C(4) C(28) 1.529(6)
C(5) C(6) 1.404(6)
C(5) C(11) 1.514(6)
C(6) C(43) 1.519(6)
C(7) C(8) 1.529(7)
C(9) C(10) 1.503(8)
C(11) C(12) 1.529(7)
C(14) C(15) 1.523(7)
C(15) C(16) 1.500(7)
C(16) C(17) 1.417(8)
C(17) C(18) 1.365(9)
C(18) C(19) 1.374(10)
C(19) C(20) 1.372(9)
C(21) C(22) 1.518(7)
C(22) C(23) 1.356(8)
C(22) C(27) 1.395(8)
C(23) C(24) 1.419(10)
C(24) C(25) 1.364(12)
C(25) C(26) 1.376(12)
C(26) C(27) 1.385(8)
C(29) C(30) 1.530(7)
C(30) C(31) 1.501(7)
C(31) C(32) 1.394(8)
C(32) C(33) 1.377(9)
C(33) C(34) 1.391(11)
C(34) C(35) 1.369(10)
C(36) C(37) 1.504(8)
C(37) C(38) 1.388(8)
C(37) C(42) 1.399(9)
C(38) C(39) 1.390(10)
C(39) C(40) 1.400(11)
C(40) C(41) 1.373(12)
C(41) C(42) 1.373(9)
C(44) C(45) 1.517(7)
C(45) C(46) 1.507(8)
C(46) C(47) 1.394(9)
C(47) C(48) 1.376(9)
C(48) C(49) 1.372(10)
C(49) C(50) 1.381(10)
C(51) C(52) 1.509(7)
C(52) C(53) 1.386(8)
C(52) C(57) 1.376(9)
C(53) C(54) 1.379(8)
C(54) C(55) 1.379(10)
C(55) C(56) 1.371(12)
C(56) C(57) 1.394(9)
C(7) H(1) 0.950
C(7) H(2) 0.950
C(8) H(3) 0.950
C(8) H(4) 0.950
C(8) H(5) 0.950
C(9) H(6) 0.950
C(9) H(7) 0.950
C(10) H(8) 0.950
C(10) H(9) 0.950
C(10) H(10) 0.950
C(11) H(11) 0.950
C(11) H(12) 0.950
C(12) H(13) 0.950
C(12) H(14) 0.950
C(12) H(15) 0.950
C(13) H(16) 0.950
C(13) H(17) 0.950
C(14) H(18) 0.950
C(14) H(19) 0.950
C(15) H(20) 0.950
C(15) H(21) 0.950
C(17) H(22) 0.950
C(18) H(23) 0.950
C(19) H(24) 0.950
C(20) H(25) 0.950
C(21) H(26) 0.950
C(21) H(27) 0.950
C(23) H(28) 0.950
C(24) H(29) 0.950
C(25) H(30) 0.950
C(26) H(31) 0.950
C(27) H(32) 0.950
C(28) H(33) 0.950
C(28) H(34) 0.950
C(29) H(35) 0.950
C(29) H(36) 0.950
C(30) H(37) 0.950
C(30) H(38) 0.950
C(32) H(39) 0.950
C(33) H(40) 0.950
C(34) H(41) 0.950
C(35) H(42) 0.950
C(36) H(43) 0.950
C(36) H(44) 0.950
C(38) H(45) 0.950
C(39) H(46) 0.950
C(40) H(47) 0.950
C(41) H(48) 0.950
C(42) H(49) 0.950
C(43) H(50) 0.950
C(43) H(51) 0.950
C(44) H(52) 0.950
C(44) H(53) 0.950
C(45) H(54) 0.950
C(45) H(55) 0.950
C(47) H(56) 0.950
C(48) H(57) 0.950
C(49) H(58) 0.950
C(50) H(59) 0.950
C(51) H(60) 0.950
C(51) H(61) 0.950
C(53) H(62) 0.950
C(54) H(63) 0.950
C(55) H(64) 0.950
C(56) H(65) 0.950
C(57) H(66) 0.950

loop_
_geom_contact_atom_site_label_1
_geom_contact_atom_site_label_2
_geom_contact_distance
_geom_contact_site_symmetry_2
F(1) C(21) 3.521(7) .
F(1) C(27) 3.296(8) .
F(1) C(47) 3.596(8) 56501
F(2) F(2) 3.406(7) 56507
F(2) C(34) 3.374(8) 56507
F(2) C(47) 3.157(8) 56501
F(3) C(15) 3.346(7) .
F(3) C(48) 3.181(8) 55507
F(3) C(49) 3.102(8) 55507
O(1) C(18) 3.215(8) 66503
O(1) C(19) 3.319(8) 66503
O(1) C(33) 3.468(9) 56507
O(1) C(48) 3.346(9) 55507
O(3) C(32) 3.528(11) 55505
C(9) C(55) 3.502(8) 45505
C(15) F(3) 3.346(7) .
C(18) O(1) 3.215(8) 66503
C(19) O(1) 3.319(8) 66503
C(21) F(1) 3.521(7) .
C(27) F(1) 3.296(8) .
C(32) O(3) 3.528(11) 44505
C(33) O(1) 3.468(9) 56507
C(34) F(2) 3.374(8) 56507
C(47) F(1) 3.596(8) 54501
C(47) F(2) 3.157(8) 54501
C(48) F(3) 3.181(8) 55507
C(48) O(1) 3.346(9) 55507
C(49) F(3) 3.102(8) 55507
C(55) C(9) 3.502(8) 54505
S(1) H(24) 3.600 66503
S(1) H(38) 3.416 55505
S(1) H(39) 3.478 55505
F(1) H(21) 3.033 .
F(1) H(27) 2.698 .
F(1) H(32) 2.807 .
F(1) H(52) 3.412 56501
F(1) H(55) 3.068 56501
F(1) H(56) 2.815 56501
F(1) H(61) 3.052 56501
F(2) H(41) 2.435 56507
F(2) H(55) 3.168 56501
F(2) H(56) 2.837 56501
F(2) H(57) 3.495 55507
F(3) H(20) 3.598 .
F(3) H(21) 2.533 .
F(3) H(22) 3.460 .
F(3) H(41) 3.552 .
F(3) H(42) 3.167 .
F(3) H(57) 3.174 55507
F(3) H(58) 3.007 55507
O(1) H(23) 2.536 66503
O(1) H(24) 2.765 66503
O(1) H(40) 2.684 56507
O(1) H(41) 3.298 56507
O(1) H(57) 2.573 55507
O(1) H(58) 3.360 55507
O(2) H(21) 3.553 .
O(2) H(22) 2.857 .
O(2) H(38) 2.729 55505
O(2) H(44) 2.787 55505
O(2) H(49) 3.255 55505
O(3) H(38) 3.439 55505
O(3) H(39) 2.664 55505
O(3) H(40) 3.505 56507
O(3) H(41) 3.578 56507
O(3) H(55) 2.926 56501
O(3) H(61) 2.995 56501
O(3) H(66) 3.180 56501
N(1) H(59) 3.173 55507
N(3) H(25) 3.307 55507
N(5) H(42) 3.219 55507
C(1) H(29) 3.348 54506
C(2) H(29) 3.236 54506
C(3) H(29) 3.471 54506
C(7) H(46) 3.575 55505
C(7) H(47) 3.184 55505
C(8) H(9) 3.399 54506
C(8) H(29) 3.409 54506
C(8) H(30) 3.486 54506
C(8) H(46) 3.109 55505
C(8) H(47) 3.323 55505
C(9) H(63) 3.586 45505
C(9) H(64) 3.113 45505
C(10) H(5) 3.350 55506
C(10) H(13) 3.503 55506
C(10) H(50) 3.401 55506
C(10) H(51) 3.089 55506
C(10) H(63) 3.089 45505
C(10) H(64) 3.227 45505
C(11) H(30) 3.134 54501
C(12) H(10) 3.597 54506
C(12) H(16) 3.479 54506
C(12) H(17) 3.098 54506
C(12) H(28) 3.228 54506
C(12) H(29) 3.588 54501
C(12) H(30) 3.037 54501
C(13) H(13) 3.119 55506
C(16) H(59) 3.403 55507
C(17) H(58) 3.093 55507
C(17) H(59) 3.389 55507
C(18) H(58) 3.210 55507
C(18) H(59) 3.149 55507
C(19) H(59) 2.917 55507
C(20) H(59) 2.920 55507
C(22) H(60) 3.423 56501
C(23) H(15) 3.213 55506
C(23) H(60) 3.250 56501
C(24) H(5) 3.101 55506
C(24) H(10) 3.413 55506
C(24) H(12) 3.411 56501
C(24) H(13) 3.306 56501
C(24) H(50) 3.241 56501
C(25) H(5) 3.256 55506
C(25) H(12) 2.884 56501
C(25) H(13) 3.317 56501
C(25) H(14) 3.574 56501
C(25) H(50) 3.453 56501
C(25) H(52) 3.523 56501
C(25) H(64) 3.073 45505
C(26) H(12) 3.502 56501
C(26) H(52) 3.189 56501
C(26) H(56) 3.596 56501
C(26) H(64) 2.945 45505
C(27) H(52) 3.407 56501
C(31) H(24) 3.483 55507
C(32) H(24) 3.150 55507
C(33) H(24) 3.356 55507
C(33) H(25) 3.376 55507
C(34) H(25) 2.949 55507
C(35) H(25) 2.894 55507
C(37) H(18) 3.503 44505
C(37) H(26) 3.223 44505
C(38) H(16) 3.521 44505
C(38) H(18) 3.560 44505
C(38) H(26) 2.912 44505
C(39) H(2) 3.090 44505
C(39) H(3) 3.102 44505
C(39) H(16) 3.079 44505
C(39) H(18) 3.423 44505
C(39) H(26) 3.492 44505
C(39) H(46) 3.553 55502
C(40) H(2) 2.867 44505
C(40) H(3) 3.542 44505
C(40) H(18) 3.207 44505
C(40) H(30) 3.188 54501
C(40) H(31) 3.591 54501
C(41) H(18) 3.112 44505
C(41) H(22) 3.543 44505
C(41) H(31) 3.316 54501
C(42) H(18) 3.236 44505
C(42) H(22) 3.326 44505
C(43) H(9) 3.445 54506
C(43) H(10) 3.244 54506
C(48) H(23) 3.458 44505
C(49) H(23) 3.510 44505
C(49) H(42) 3.594 55507
C(50) H(42) 3.126 55507
C(52) H(35) 3.555 54505
C(52) H(43) 3.443 54505
C(53) H(33) 3.524 54505
C(53) H(43) 3.279 54505
C(53) H(63) 3.553 65502
C(54) H(7) 3.057 54505
C(54) H(8) 3.055 54505
C(54) H(33) 3.172 54505
C(54) H(63) 3.332 65502
C(55) H(7) 2.791 54505
C(55) H(8) 3.464 54505
C(55) H(9) 3.524 54505
C(55) H(31) 3.541 54505
C(55) H(35) 3.397 54505
C(55) H(47) 3.001 55505
C(56) H(7) 3.559 54505
C(56) H(31) 3.584 54505
C(56) H(35) 3.141 54505
C(56) H(47) 3.096 55505
C(57) H(35) 3.235 54505
C(57) H(39) 3.518 54505
C(58) H(21) 3.285 .
C(58) H(41) 3.493 56507
C(58) H(55) 3.469 56501
C(58) H(56) 3.392 56501
H(1) H(47) 3.228 55505
H(2) C(39) 3.090 55505
H(2) C(40) 2.867 55505
H(2) H(46) 3.029 55505
H(2) H(47) 2.625 55505
H(3) C(39) 3.102 55505
H(3) C(40) 3.542 55505
H(3) H(13) 3.352 55506
H(3) H(14) 3.022 55506
H(3) H(29) 3.336 54506
H(3) H(30) 3.103 54506
H(3) H(46) 2.396 55505
H(3) H(46) 3.478 55506
H(3) H(47) 3.258 55505
H(4) H(4) 3.229 65502
H(4) H(9) 3.540 54506
H(4) H(46) 3.193 55505
H(4) H(47) 3.015 55505
H(4) H(63) 3.170 65502
H(5) C(10) 3.350 54506
H(5) C(24) 3.101 54506
H(5) C(25) 3.256 54506
H(5) H(8) 3.415 54506
H(5) H(9) 2.531 54506
H(5) H(29) 2.738 54506
H(5) H(30) 3.003 54506
H(5) H(63) 3.552 65502
H(5) H(64) 3.485 65502
H(6) H(64) 3.116 45505
H(7) C(54) 3.057 45505
H(7) C(55) 2.791 45505
H(7) C(56) 3.559 45505
H(7) H(63) 3.069 45505
H(7) H(64) 2.610 45505
H(8) C(54) 3.055 45505
H(8) C(55) 3.464 45505
H(8) H(5) 3.415 55506
H(8) H(50) 3.539 55506
H(8) H(51) 2.977 55506
H(8) H(62) 2.833 55506
H(8) H(63) 2.407 45505
H(8) H(64) 3.208 45505
H(9) C(8) 3.399 55506
H(9) C(43) 3.445 55506
H(9) C(55) 3.524 45505
H(9) H(4) 3.540 55506
H(9) H(5) 2.531 55506
H(9) H(13) 3.528 55506
H(9) H(50) 3.385 55506
H(9) H(51) 2.862 55506
H(9) H(63) 3.104 45505
H(9) H(64) 2.875 45505
H(10) C(12) 3.597 55506
H(10) C(24) 3.413 54506
H(10) C(43) 3.244 55506
H(10) H(13) 2.716 55506
H(10) H(29) 2.715 54506
H(10) H(50) 2.782 55506
H(10) H(51) 2.901 55506
H(11) H(30) 3.321 54501
H(12) C(24) 3.411 54501
H(12) C(25) 2.884 54501
H(12) C(26) 3.502 54501
H(12) H(29) 3.500 54501
H(12) H(30) 2.604 54501
H(13) C(10) 3.503 54506
H(13) C(13) 3.119 54506
H(13) C(24) 3.306 54501
H(13) C(25) 3.317 54501
H(13) H(3) 3.352 54506
H(13) H(9) 3.528 54506
H(13) H(10) 2.716 54506
H(13) H(16) 3.032 54506
H(13) H(17) 2.472 54506
H(13) H(28) 3.294 54506
H(13) H(29) 2.795 54501
H(13) H(30) 2.834 54501
H(14) C(25) 3.574 54501
H(14) H(3) 3.022 54506
H(14) H(16) 3.368 54506
H(14) H(17) 3.422 54506
H(14) H(30) 2.762 54501
H(14) H(46) 3.194 55502
H(15) C(23) 3.213 54506
H(15) H(16) 3.485 54506
H(15) H(17) 2.982 54506
H(15) H(28) 2.391 54506
H(16) C(12) 3.479 55506
H(16) C(38) 3.521 55505
H(16) C(39) 3.079 55505
H(16) H(13) 3.032 55506
H(16) H(14) 3.368 55506
H(16) H(15) 3.485 55506
H(16) H(46) 2.937 55505
H(17) C(12) 3.098 55506
H(17) H(13) 2.472 55506
H(17) H(14) 3.422 55506
H(17) H(15) 2.982 55506
H(18) C(37) 3.503 55505
H(18) C(38) 3.560 55505
H(18) C(39) 3.423 55505
H(18) C(40) 3.207 55505
H(18) C(41) 3.112 55505
H(18) C(42) 3.236 55505
H(18) H(48) 3.498 55505
H(20) F(3) 3.598 .
H(21) F(1) 3.033 .
H(21) F(3) 2.533 .
H(21) O(2) 3.553 .
H(21) C(58) 3.285 .
H(22) F(3) 3.460 .
H(22) O(2) 2.857 .
H(22) C(41) 3.543 55505
H(22) C(42) 3.326 55505
H(22) H(48) 3.409 55505
H(22) H(49) 2.982 55505
H(22) H(58) 3.119 55507
H(23) O(1) 2.536 66503
H(23) C(48) 3.458 55505
H(23) C(49) 3.510 55505
H(23) H(57) 2.877 55505
H(23) H(58) 2.998 55505
H(23) H(58) 3.317 55507
H(24) S(1) 3.600 66503
H(24) O(1) 2.765 66503
H(24) C(31) 3.483 55507
H(24) C(32) 3.150 55507
H(24) C(33) 3.356 55507
H(24) H(39) 3.317 55507
H(24) H(40) 3.079 54505
H(24) H(59) 3.311 55507
H(25) N(3) 3.307 55507
H(25) C(33) 3.376 55507
H(25) C(34) 2.949 55507
H(25) C(35) 2.894 55507
H(25) H(41) 3.235 55507
H(25) H(42) 3.157 55507
H(25) H(59) 3.323 55507
H(26) C(37) 3.223 55505
H(26) C(38) 2.912 55505
H(26) C(39) 3.492 55505
H(26) H(43) 3.455 55505
H(26) H(45) 2.851 55505
H(27) F(1) 2.698 .
H(28) C(12) 3.228 55506
H(28) H(13) 3.294 55506
H(28) H(15) 2.391 55506
H(28) H(60) 3.347 56501
H(29) C(1) 3.348 55506
H(29) C(2) 3.236 55506
H(29) C(3) 3.471 55506
H(29) C(8) 3.409 55506
H(29) C(12) 3.588 56501
H(29) H(3) 3.336 55506
H(29) H(5) 2.738 55506
H(29) H(10) 2.715 55506
H(29) H(12) 3.500 56501
H(29) H(13) 2.795 56501
H(29) H(50) 3.240 56501
H(30) C(8) 3.486 55506
H(30) C(11) 3.134 56501
H(30) C(12) 3.037 56501
H(30) C(40) 3.188 56501
H(30) H(3) 3.103 55506
H(30) H(5) 3.003 55506
H(30) H(11) 3.321 56501
H(30) H(12) 2.604 56501
H(30) H(13) 2.834 56501
H(30) H(14) 2.762 56501
H(30) H(47) 3.028 56501
H(30) H(64) 3.046 45505
H(31) C(40) 3.591 56501
H(31) C(41) 3.316 56501
H(31) C(55) 3.541 45505
H(31) C(56) 3.584 45505
H(31) H(47) 3.360 56501
H(31) H(48) 2.826 56501
H(31) H(52) 3.341 56501
H(31) H(56) 3.229 56501
H(31) H(64) 2.871 45505
H(31) H(65) 2.962 45505
H(32) F(1) 2.807 .
H(32) H(56) 3.339 56501
H(33) C(53) 3.524 45505
H(33) C(54) 3.172 45505
H(33) H(63) 3.136 45505
H(35) C(52) 3.555 45505
H(35) C(55) 3.397 45505
H(35) C(56) 3.141 45505
H(35) C(57) 3.235 45505
H(35) H(65) 3.440 45505
H(35) H(66) 3.594 45505
H(38) S(1) 3.416 44505
H(38) O(2) 2.729 44505
H(38) O(3) 3.439 44505
H(39) S(1) 3.478 44505
H(39) O(3) 2.664 44505
H(39) C(57) 3.518 45505
H(39) H(24) 3.317 55507
H(39) H(65) 3.481 45505
H(39) H(66) 3.142 45505
H(40) O(1) 2.684 56507
H(40) O(3) 3.505 56507
H(40) H(24) 3.079 45505
H(41) F(2) 2.435 56507
H(41) F(3) 3.552 .
H(41) O(1) 3.298 56507
H(41) O(3) 3.578 56507
H(41) C(58) 3.493 56507
H(41) H(25) 3.235 55507
H(42) F(3) 3.167 .
H(42) N(5) 3.219 55507
H(42) C(49) 3.594 55507
H(42) C(50) 3.126 55507
H(42) H(25) 3.157 55507
H(42) H(59) 3.253 55507
H(43) C(52) 3.443 45505
H(43) C(53) 3.279 45505
H(43) H(26) 3.455 44505
H(43) H(60) 3.583 45505
H(43) H(62) 3.241 45505
H(44) O(2) 2.787 44505
H(45) H(26) 2.851 44505
H(46) C(7) 3.575 44505
H(46) C(8) 3.109 44505
H(46) C(39) 3.553 55502
H(46) H(2) 3.029 44505
H(46) H(3) 2.396 44505
H(46) H(3) 3.478 54506
H(46) H(4) 3.193 44505
H(46) H(14) 3.194 55502
H(46) H(16) 2.937 44505
H(46) H(46) 2.745 55502
H(47) C(7) 3.184 44505
H(47) C(8) 3.323 44505
H(47) C(55) 3.001 44505
H(47) C(56) 3.096 44505
H(47) H(1) 3.228 44505
H(47) H(2) 2.625 44505
H(47) H(3) 3.258 44505
H(47) H(4) 3.015 44505
H(47) H(30) 3.028 54501
H(47) H(31) 3.360 54501
H(47) H(64) 2.887 44505
H(47) H(65) 3.075 44505
H(48) H(18) 3.498 44505
H(48) H(22) 3.409 44505
H(48) H(31) 2.826 54501
H(48) H(65) 3.081 44505
H(49) O(2) 3.255 44505
H(49) H(22) 2.982 44505
H(50) C(10) 3.401 54506
H(50) C(24) 3.241 54501
H(50) C(25) 3.453 54501
H(50) H(8) 3.539 54506
H(50) H(9) 3.385 54506
H(50) H(10) 2.782 54506
H(50) H(29) 3.240 54501
H(51) C(10) 3.089 54506
H(51) H(8) 2.977 54506
H(51) H(9) 2.862 54506
H(51) H(10) 2.901 54506
H(52) F(1) 3.412 54501
H(52) C(25) 3.523 54501
H(52) C(26) 3.189 54501
H(52) C(27) 3.407 54501
H(52) H(31) 3.341 54501
H(55) F(1) 3.068 54501
H(55) F(2) 3.168 54501
H(55) O(3) 2.926 54501
H(55) C(58) 3.469 54501
H(56) F(1) 2.815 54501
H(56) F(2) 2.837 54501
H(56) C(26) 3.596 54501
H(56) C(58) 3.392 54501
H(56) H(31) 3.229 54501
H(56) H(32) 3.339 54501
H(57) F(2) 3.495 55507
H(57) F(3) 3.174 55507
H(57) O(1) 2.573 55507
H(57) H(23) 2.877 44505
H(58) F(3) 3.007 55507
H(58) O(1) 3.360 55507
H(58) C(17) 3.093 55507
H(58) C(18) 3.210 55507
H(58) H(22) 3.119 55507
H(58) H(23) 2.998 44505
H(58) H(23) 3.317 55507
H(59) N(1) 3.173 55507
H(59) C(16) 3.403 55507
H(59) C(17) 3.389 55507
H(59) C(18) 3.149 55507
H(59) C(19) 2.917 55507
H(59) C(20) 2.920 55507
H(59) H(24) 3.311 55507
H(59) H(25) 3.323 55507
H(59) H(42) 3.253 55507
H(60) C(22) 3.423 54501
H(60) C(23) 3.250 54501
H(60) H(28) 3.347 54501
H(60) H(43) 3.583 54505
H(61) F(1) 3.052 54501
H(61) O(3) 2.995 54501
H(62) H(8) 2.833 54506
H(62) H(43) 3.241 54505
H(62) H(63) 3.123 65502
H(63) C(9) 3.586 54505
H(63) C(10) 3.089 54505
H(63) C(53) 3.553 65502
H(63) C(54) 3.332 65502
H(63) H(4) 3.170 65502
H(63) H(5) 3.552 65502
H(63) H(7) 3.069 54505
H(63) H(8) 2.407 54505
H(63) H(9) 3.104 54505
H(63) H(33) 3.136 54505
H(63) H(62) 3.123 65502
H(63) H(63) 2.678 65502
H(64) C(9) 3.113 54505
H(64) C(10) 3.227 54505
H(64) C(25) 3.073 54505
H(64) C(26) 2.945 54505
H(64) H(5) 3.485 65502
H(64) H(6) 3.116 54505
H(64) H(7) 2.610 54505
H(64) H(8) 3.208 54505
H(64) H(9) 2.875 54505
H(64) H(30) 3.046 54505
H(64) H(31) 2.871 54505
H(64) H(47) 2.887 55505
H(65) H(31) 2.962 54505
H(65) H(35) 3.440 54505
H(65) H(39) 3.481 54505
H(65) H(47) 3.075 55505
H(65) H(48) 3.081 55505
H(66) O(3) 3.180 54501
H(66) H(35) 3.594 54505
H(66) H(39) 3.142 54505

loop_
_geom_torsion_atom_site_label_1
_geom_torsion_atom_site_label_2
_geom_torsion_atom_site_label_3
_geom_torsion_atom_site_label_4
_geom_torsion
N(1) Cu(1) N(3) C(31) -157.8(4)
N(1) Cu(1) N(3) C(35) 29.8(4)
N(3) Cu(1) N(1) C(16) 32.8(5)
N(3) Cu(1) N(1) C(20) -137.1(4)
N(1) Cu(1) N(5) C(46) 47.0(5)
N(1) Cu(1) N(5) C(50) -136.3(4)
N(5) Cu(1) N(1) C(16) -165.2(4)
N(5) Cu(1) N(1) C(20) 24.9(5)
N(3) Cu(1) N(5) C(46) -150.5(4)
N(3) Cu(1) N(5) C(50) 26.2(4)
N(5) Cu(1) N(3) C(31) 38.5(4)
N(5) Cu(1) N(3) C(35) -133.8(4)
O(1) S(1) C(58) F(1) -172.7(5)
O(1) S(1) C(58) F(2) -51.0(5)
O(1) S(1) C(58) F(3) 66.7(5)
O(2) S(1) C(58) F(1) 66.5(6)
O(2) S(1) C(58) F(2) -171.8(5)
O(2) S(1) C(58) F(3) -54.1(6)
O(3) S(1) C(58) F(1) -54.4(6)
O(3) S(1) C(58) F(2) 67.4(6)
O(3) S(1) C(58) F(3) -174.9(5)
Cu(1) N(1) C(16) C(15) 17.9(7)
Cu(1) N(1) C(16) C(17) -166.8(4)
Cu(1) N(1) C(20) C(19) 168.1(5)
C(16) N(1) C(20) C(19) -2.6(8)
C(20) N(1) C(16) C(15) -172.5(5)
C(20) N(1) C(16) C(17) 2.8(8)
C(13) N(2) C(14) C(15) 156.2(4)
C(14) N(2) C(13) C(2) -68.7(4)
C(13) N(2) C(21) C(22) -79.0(4)
C(21) N(2) C(13) C(2) 166.1(3)
C(14) N(2) C(21) C(22) 156.0(4)
C(21) N(2) C(14) C(15) -79.6(5)
Cu(1) N(3) C(31) C(30) 11.6(6)
Cu(1) N(3) C(31) C(32) -170.4(4)
Cu(1) N(3) C(35) C(34) 172.5(5)
C(31) N(3) C(35) C(34) -0.5(8)
C(35) N(3) C(31) C(30) -176.2(5)
C(35) N(3) C(31) C(32) 1.8(8)
C(28) N(4) C(29) C(30) 157.5(4)
C(29) N(4) C(28) C(4) -69.4(4)
C(28) N(4) C(36) C(37) -83.2(5)
C(36) N(4) C(28) C(4) 163.6(3)
C(29) N(4) C(36) C(37) 149.9(4)
C(36) N(4) C(29) C(30) -77.2(5)
Cu(1) N(5) C(46) C(45) -2.5(7)
Cu(1) N(5) C(46) C(47) 173.7(4)
Cu(1) N(5) C(50) C(49) -176.5(5)
C(46) N(5) C(50) C(49) 0.4(8)
C(50) N(5) C(46) C(45) -179.1(5)
C(50) N(5) C(46) C(47) -2.9(8)
C(43) N(6) C(44) C(45) 155.4(4)
C(44) N(6) C(43) C(6) -68.1(5)
C(43) N(6) C(51) C(52) -81.1(5)
C(51) N(6) C(43) C(6) 164.5(3)
C(44) N(6) C(51) C(52) 151.4(4)
C(51) N(6) C(44) C(45) -78.1(5)
C(2) C(1) C(6) C(5) -0.6(6)
C(2) C(1) C(6) C(43) 175.7(4)
C(6) C(1) C(2) C(3) 0.2(4)
C(6) C(1) C(2) C(13) -177.7(4)
C(2) C(1) C(7) C(8) 87.7(5)
C(7) C(1) C(2) C(3) -177.9(4)
C(7) C(1) C(2) C(13) 4.2(6)
C(6) C(1) C(7) C(8) -90.4(5)
C(7) C(1) C(6) C(5) 177.5(4)
C(7) C(1) C(6) C(43) -6.2(6)
C(1) C(2) C(3) C(4) -0.6(6)
C(1) C(2) C(3) C(9) 175.5(4)
C(1) C(2) C(13) N(2) 102.7(4)
C(3) C(2) C(13) N(2) -75.2(5)
C(13) C(2) C(3) C(4) 177.3(4)
C(13) C(2) C(3) C(9) -6.6(6)
C(2) C(3) C(4) C(5) 1.5(6)
C(2) C(3) C(4) C(28) -175.0(4)
C(2) C(3) C(9) C(10) -87.9(5)
C(4) C(3) C(9) C(10) 88.2(5)
C(9) C(3) C(4) C(5) -174.6(4)
C(9) C(3) C(4) C(28) 8.8(6)
C(3) C(4) C(5) C(6) -1.9(6)
C(3) C(4) C(5) C(11) 174.6(4)
C(3) C(4) C(28) N(4) 99.5(5)
C(5) C(4) C(28) N(4) -77.1(5)
C(28) C(4) C(5) C(6) 174.8(4)
C(28) C(4) C(5) C(11) -8.7(6)
C(4) C(5) C(6) C(1) 1.5(6)
C(4) C(5) C(6) C(43) -174.8(4)
C(4) C(5) C(11) C(12) -83.2(5)
C(6) C(5) C(11) C(12) 93.3(5)
C(11) C(5) C(6) C(1) -175.0(4)
C(11) C(5) C(6) C(43) 8.8(6)
C(1) C(6) C(43) N(6) -78.1(5)
C(5) C(6) C(43) N(6) 98.2(5)
N(2) C(14) C(15) C(16) -177.7(4)
C(14) C(15) C(16) N(1) 98.1(5)
C(14) C(15) C(16) C(17) -77.3(6)
N(1) C(16) C(17) C(18) -1.2(8)
C(15) C(16) C(17) C(18) 174.1(5)
C(16) C(17) C(18) C(19) -1.0(9)
C(17) C(18) C(19) C(20) 1.3(9)
C(18) C(19) C(20) N(1) 0.5(9)
N(2) C(21) C(22) C(23) 105.5(5)
N(2) C(21) C(22) C(27) -72.3(6)
C(21) C(22) C(23) C(24) -175.8(5)
C(21) C(22) C(27) C(26) 177.3(5)
C(23) C(22) C(27) C(26) -0.6(8)
C(27) C(22) C(23) C(24) 2.0(8)
C(22) C(23) C(24) C(25) -1.0(9)
C(23) C(24) C(25) C(26) -1.6(10)
C(24) C(25) C(26) C(27) 3.0(10)
C(25) C(26) C(27) C(22) -1.9(9)
N(4) C(29) C(30) C(31) -175.5(4)
C(29) C(30) C(31) N(3) 101.8(5)
C(29) C(30) C(31) C(32) -76.4(6)
N(3) C(31) C(32) C(33) -1.0(9)
C(30) C(31) C(32) C(33) 177.0(5)
C(31) C(32) C(33) C(34) -1.1(10)
C(32) C(33) C(34) C(35) 2.3(10)
C(33) C(34) C(35) N(3) -1.6(10)
N(4) C(36) C(37) C(38) 103.1(5)
N(4) C(36) C(37) C(42) -73.3(6)
C(36) C(37) C(38) C(39) -174.2(5)
C(36) C(37) C(42) C(41) 173.5(5)
C(38) C(37) C(42) C(41) -3.1(8)
C(42) C(37) C(38) C(39) 2.2(8)
C(37) C(38) C(39) C(40) -0.4(7)
C(38) C(39) C(40) C(41) -0.7(9)
C(39) C(40) C(41) C(42) -0.1(8)
C(40) C(41) C(42) C(37) 2.0(9)
N(6) C(44) C(45) C(46) -172.9(4)
C(44) C(45) C(46) N(5) 113.6(5)
C(44) C(45) C(46) C(47) -62.7(7)
N(5) C(46) C(47) C(48) 2.6(9)
C(45) C(46) C(47) C(48) 178.7(6)
C(46) C(47) C(48) C(49) 0.3(8)
C(47) C(48) C(49) C(50) -2.6(10)
C(48) C(49) C(50) N(5) 2.3(10)
N(6) C(51) C(52) C(53) 100.3(6)
N(6) C(51) C(52) C(57) -74.3(6)
C(51) C(52) C(53) C(54) -173.0(5)
C(51) C(52) C(57) C(56) 174.1(5)
C(53) C(52) C(57) C(56) -0.7(9)
C(57) C(52) C(53) C(54) 1.6(9)
C(52) C(53) C(54) C(55) -0.6(9)
C(53) C(54) C(55) C(56) -1.3(10)
C(54) C(55) C(56) C(57) 2.1(10)
C(55) C(56) C(57) C(52) -1.1(10)
